data_7052903
loop_
_publ_author_name
'Klap\"otke, Thomas M.'
'Nordheider, Andreas'
'Stierstorfer, J\"org'

_publ_section_title
;
 Synthesis and reactivity of an unexpected highly sensitive
 1-carboxymethyl-3-diazonio-5-nitrimino-1,2,4-triazole
;
_journal_issue 7
_journal_name_full 'New Journal of Chemistry'
_journal_page_first 1463
_journal_paper_doi 10.1039/c2nj40044h
_journal_volume 36
_journal_year 2012
_chemical_formula_moiety 'C4 H4 N8 O4'
_chemical_formula_sum 'C4 H4 N8 O4'
_chemical_formula_weight 228.15
_space_group_IT_number 14
_symmetry_cell_setting monoclinic
_symmetry_Int_Tables_number 14
_symmetry_space_group_name_Hall '-P 2ybc'
_symmetry_space_group_name_H-M 'P 1 21/c 1'
_atom_sites_solution_hydrogens geom
_atom_sites_solution_primary direct
_atom_sites_solution_secondary difmap
_audit_creation_date
;
'Wed Sep 29 23:52:48 2010'
;
_audit_creation_method SHELXL-97
_audit_update_record 30.9.2010
_cell_angle_alpha 90.00
_cell_angle_beta 98.873(7)
_cell_angle_gamma 90.00
_cell_formula_units_Z 4
_cell_length_a 10.3123(7)
_cell_length_b 6.8821(5)
_cell_length_c 12.2305(9)
_cell_measurement_reflns_used 1516
_cell_measurement_temperature 173(2)
_cell_measurement_theta_max 33.7518
_cell_measurement_theta_min 4.1715
_cell_volume 857.61(11)
_computing_cell_refinement
;
CrysAlis RED, Oxford Diffraction Ltd.,
Version 1.171.27p5 beta (release 01-04-2005 CrysAlis171 .NET)
(compiled Apr 1 2005,17:53:34)
;
_computing_data_collection
;
CrysAlis CCD, Oxford Diffraction Ltd.,
Version 1.171.27p5 beta (release 01-04-2005 CrysAlis171 .NET)
(compiled Apr 1 2005,17:53:34)
;
_computing_data_reduction
;
CrysAlis RED, Oxford Diffraction Ltd.,
Version 1.171.27p5 beta (release 01-04-2005 CrysAlis171 .NET)
(compiled Apr 1 2005,17:53:34)
;
_computing_molecular_graphics
;
'ORTEP (M. N. Burnett, C. K. Johnson, ORTEP-III: Oak Ridge Thermal Ellipsoid
;
_computing_publication_material 'PLATON (A. L. Spek, Acta Crystallogr, Sect. A, 1990, 46, C34, 1995 version).'
_computing_structure_refinement 'SHELXL-97 (Sheldrick, 1997)'
_computing_structure_solution SIR-92
_diffrn_ambient_temperature 173
_diffrn_detector_area_resol_mean 15.9809
_diffrn_measured_fraction_theta_full 0.995
_diffrn_measured_fraction_theta_max 0.995
_diffrn_measurement_device 'CCD camera on \k-goniostat'
_diffrn_measurement_device_type KappaCCD
_diffrn_measurement_method omega-scan
_diffrn_orient_matrix_UB_11 -0.0320430045
_diffrn_orient_matrix_UB_12 -0.0126760475
_diffrn_orient_matrix_UB_13 -0.0552976719
_diffrn_orient_matrix_UB_21 -0.0614808033
_diffrn_orient_matrix_UB_22 0.0170774204
_diffrn_orient_matrix_UB_23 0.0174695740
_diffrn_orient_matrix_UB_31 0.0063436865
_diffrn_orient_matrix_UB_32 0.1009839870
_diffrn_orient_matrix_UB_33 -0.0099073426
_diffrn_radiation_collimation 0.5
_diffrn_radiation_monochromator graphite
_diffrn_radiation_source 'fine-focus sealed tube'
_diffrn_radiation_type 'Mo K\a'
_diffrn_radiation_wavelength 0.71073
_diffrn_reflns_av_R_equivalents 0.0286
_diffrn_reflns_av_sigmaI/netI 0.0479
_diffrn_reflns_limit_h_max 12
_diffrn_reflns_limit_h_min -8
_diffrn_reflns_limit_k_max 8
_diffrn_reflns_limit_k_min -8
_diffrn_reflns_limit_l_max 15
_diffrn_reflns_limit_l_min -15
_diffrn_reflns_number 4250
_diffrn_reflns_theta_full 25.98
_diffrn_reflns_theta_max 25.98
_diffrn_reflns_theta_min 4.18
_diffrn_source_current 40
_diffrn_source_type 'Spellman generator'
_diffrn_source_voltage 50
_exptl_absorpt_coefficient_mu 0.156
_exptl_absorpt_correction_T_max 0.9800
_exptl_absorpt_correction_T_min 0.9561
_exptl_absorpt_correction_type multi-scan
_exptl_absorpt_process_details
;SCALE3 ABSPACK - An Oxford Diffraction program (1.0.4,gui:1.0.3)
(C) 2005 Oxford Diffraction Ltd.
;
_exptl_crystal_colour yellow
_exptl_crystal_density_diffrn 1.767
_exptl_crystal_density_method 'not measured'
_exptl_crystal_description block
_exptl_crystal_F_000 464
_exptl_crystal_size_max 0.29
_exptl_crystal_size_mid 0.16
_exptl_crystal_size_min 0.13
_refine_diff_density_max 0.170
_refine_diff_density_min -0.216
_refine_diff_density_rms 0.039
_refine_ls_extinction_method none
_refine_ls_goodness_of_fit_ref 0.859
_refine_ls_hydrogen_treatment refall
_refine_ls_matrix_type full
_refine_ls_number_parameters 161
_refine_ls_number_reflns 1677
_refine_ls_number_restraints 0
_refine_ls_restrained_S_all 0.859
_refine_ls_R_factor_all 0.0557
_refine_ls_R_factor_gt 0.0330
_refine_ls_shift/su_max 0.001
_refine_ls_shift/su_mean 0.000
_refine_ls_structure_factor_coef Fsqd
_refine_ls_weighting_details 'calc w=1/[\s^2^(Fo^2^)+(0.1000P)^2^+0.0000P] where P=(Fo^2^+2Fc^2^)/3'
_refine_ls_weighting_scheme calc
_refine_ls_wR_factor_gt 0.0665
_refine_ls_wR_factor_ref 0.0705
_reflns_number_gt 1124
_reflns_number_total 1677
_reflns_threshold_expression >2sigma(I)
_cod_data_source_file c2nj40044h.txt
_cod_data_source_block fx441
_cod_original_sg_symbol_Hall '-P 2ybc '
_cod_database_code 7052903

loop_
_symmetry_equiv_pos_as_xyz
'x, y, z'
'-x, y+1/2, -z+1/2'
'-x, -y, -z'
'x, -y-1/2, z-1/2'

loop_
_atom_site_label
_atom_site_type_symbol
_atom_site_fract_x
_atom_site_fract_y
_atom_site_fract_z
_atom_site_U_iso_or_equiv
_atom_site_adp_type
_atom_site_occupancy
_atom_site_symmetry_multiplicity
_atom_site_calc_flag
H3B H 0.0123(14) 0.360(2) 0.2396(13) 0.020(4) Uiso 1 1 d
H3A H 0.0359(15) 0.500(2) 0.1356(12) 0.026(4) Uiso 1 1 d
H31 H -0.082(2) 0.094(4) -0.0458(19) 0.087(8) Uiso 1 1 d
H3 H -0.431(2) 0.466(3) 0.1637(16) 0.058(7) Uiso 1 1 d
O4 O 0.07571(10) 0.09568(17) 0.11824(8) 0.0310(3) Uani 1 1 d
N1 N -0.15054(12) 0.46839(19) 0.14780(10) 0.0233(3) Uani 1 1 d
O3 O -0.08938(11) 0.22019(18) -0.00267(9) 0.0336(3) Uani 1 1 d
N4 N -0.22859(13) 0.2104(2) 0.24003(11) 0.0318(4) Uani 1 1 d
N2 N -0.18951(12) 0.6352(2) 0.08849(10) 0.0272(3) Uani 1 1 d
C4 C -0.00707(15) 0.2223(2) 0.08856(13) 0.0228(4) Uani 1 1 d
O1 O -0.44766(12) 0.1907(2) 0.24351(11) 0.0476(4) Uani 1 1 d
N3 N -0.35726(15) 0.4874(2) 0.14679(11) 0.0337(4) Uani 1 1 d
C3 C -0.01679(15) 0.3968(3) 0.16073(14) 0.0253(4) Uani 1 1 d
C1 C -0.25108(15) 0.3769(2) 0.18289(12) 0.0256(4) Uani 1 1 d
N7 N -0.36077(14) 0.8924(2) -0.02020(13) 0.0386(4) Uani 1 1 d
N6 N -0.40658(14) 0.7740(3) 0.04177(13) 0.0474(5) Uani 1 1 d
N5 N -0.33473(15) 0.1250(2) 0.27113(12) 0.0397(4) Uani 1 1 d
O2 O -0.31430(15) -0.0226(2) 0.32872(11) 0.0598(4) Uani 1 1 d
C2 C -0.31519(16) 0.6396(3) 0.09073(13) 0.0322(4) Uani 1 1 d
N8 N -0.33677(16) 1.0073(3) -0.07854(15) 0.0537(5) Uani 1 1 d

loop_
_atom_site_aniso_label
_atom_site_aniso_U_11
_atom_site_aniso_U_22
_atom_site_aniso_U_33
_atom_site_aniso_U_23
_atom_site_aniso_U_13
_atom_site_aniso_U_12
O4 0.0341(7) 0.0304(7) 0.0282(6) 0.0004(5) 0.0038(5) 0.0110(6)
N1 0.0221(7) 0.0235(7) 0.0246(7) -0.0006(6) 0.0048(6) 0.0028(6)
O3 0.0324(7) 0.0385(8) 0.0279(6) -0.0073(6) -0.0019(5) 0.0086(6)
N4 0.0307(8) 0.0337(9) 0.0323(8) 0.0065(7) 0.0089(6) -0.0031(7)
N2 0.0283(8) 0.0270(8) 0.0271(7) 0.0031(6) 0.0066(6) 0.0074(6)
C4 0.0201(8) 0.0252(9) 0.0241(9) 0.0036(7) 0.0070(7) -0.0006(8)
O1 0.0314(7) 0.0630(10) 0.0504(8) 0.0035(7) 0.0126(6) -0.0105(7)
N3 0.0235(8) 0.0467(10) 0.0334(8) 0.0085(7) 0.0122(7) 0.0086(8)
C3 0.0201(9) 0.0263(10) 0.0292(10) 0.0011(8) 0.0032(7) 0.0015(8)
C1 0.0230(8) 0.0325(10) 0.0220(8) -0.0031(8) 0.0060(7) 0.0020(8)
N7 0.0257(8) 0.0443(10) 0.0459(10) 0.0099(9) 0.0057(7) 0.0153(8)
N6 0.0340(9) 0.0597(11) 0.0526(10) 0.0279(9) 0.0198(8) 0.0210(8)
N5 0.0416(10) 0.0477(11) 0.0306(8) 0.0014(8) 0.0077(7) -0.0106(9)
O2 0.0718(10) 0.0533(10) 0.0536(9) 0.0257(8) 0.0075(7) -0.0166(8)
C2 0.0289(9) 0.0407(11) 0.0289(9) 0.0076(8) 0.0099(7) 0.0114(9)
N8 0.0333(9) 0.0555(12) 0.0721(12) 0.0248(11) 0.0078(9) 0.0096(8)

loop_
_atom_type_symbol
_atom_type_description
_atom_type_scat_dispersion_real
_atom_type_scat_dispersion_imag
_atom_type_scat_source
C C 0.0033 0.0016 'International Tables Vol C Tables 4.2.6.8 and 6.1.1.4'
H H 0.0000 0.0000 'International Tables Vol C Tables 4.2.6.8 and 6.1.1.4'
N N 0.0061 0.0033 'International Tables Vol C Tables 4.2.6.8 and 6.1.1.4'
O O 0.0106 0.0060 'International Tables Vol C Tables 4.2.6.8 and 6.1.1.4'

loop_
_geom_angle_atom_site_label_1
_geom_angle_atom_site_label_2
_geom_angle_atom_site_label_3
_geom_angle
C1 N1 N2 112.42(12)
C1 N1 C3 125.15(14)
N2 N1 C3 122.24(13)
C4 O3 H31 111.1(12)
C1 N4 N5 115.86(14)
C2 N2 N1 102.58(13)
O4 C4 O3 125.28(15)
O4 C4 C3 119.80(14)
O3 C4 C3 114.92(14)
C1 N3 C2 107.04(14)
C1 N3 H3 123.1(15)
C2 N3 H3 129.6(15)
N1 C3 C4 110.85(13)
N1 C3 H3B 109.3(8)
C4 C3 H3B 109.0(9)
N1 C3 H3A 106.6(9)
C4 C3 H3A 107.9(9)
H3B C3 H3A 113.2(12)
N1 C1 N4 119.18(14)
N1 C1 N3 105.04(14)
N4 C1 N3 135.78(15)
N8 N7 N6 170.58(17)
N7 N6 C2 113.55(14)
O2 N5 O1 121.51(16)
O2 N5 N4 116.42(16)
O1 N5 N4 122.07(15)
N2 C2 N3 112.91(15)
N2 C2 N6 128.21(16)
N3 C2 N6 118.85(15)

loop_
_geom_bond_atom_site_label_1
_geom_bond_atom_site_label_2
_geom_bond_distance
O4 C4 1.2346(18)
N1 C1 1.3390(19)
N1 N2 1.3842(17)
N1 C3 1.4502(19)
O3 C4 1.2937(18)
O3 H31 1.02(2)
N4 C1 1.343(2)
N4 N5 1.3478(19)
N2 C2 1.301(2)
C4 C3 1.503(2)
O1 N5 1.2463(18)
N3 C1 1.350(2)
N3 C2 1.359(2)
N3 H3 0.84(2)
C3 H3B 0.998(15)
C3 H3A 0.973(16)
N7 N8 1.118(2)
N7 N6 1.254(2)
N6 C2 1.388(2)
N5 O2 1.2356(18)

loop_
_geom_hbond_atom_site_label_D
_geom_hbond_atom_site_label_H
_geom_hbond_atom_site_label_A
_geom_hbond_distance_DH
_geom_hbond_distance_HA
_geom_hbond_distance_DA
_geom_hbond_angle_DHA
_geom_hbond_site_symmetry_A
O3 H31 O4 1.02(2) 1.58(2) 2.6086(16) 177(2) 3
N3 H3 O1 0.84(2) 2.15(2) 2.603(2) 114.1(18) .
N3 H3 O1 0.84(2) 2.38(2) 2.9389(19) 124.6(18) 2_455
N3 H3 O2 0.84(2) 2.64(2) 3.447(2) 162.8(18) 2_455

loop_
_geom_torsion_atom_site_label_1
_geom_torsion_atom_site_label_2
_geom_torsion_atom_site_label_3
_geom_torsion_atom_site_label_4
_geom_torsion
C1 N1 N2 C2 0.54(17)
C3 N1 N2 C2 175.75(14)
C1 N1 C3 C4 69.53(19)
N2 N1 C3 C4 -105.06(16)
O4 C4 C3 N1 -149.38(14)
O3 C4 C3 N1 30.98(19)
N2 N1 C1 N4 178.81(13)
C3 N1 C1 N4 3.8(2)
N2 N1 C1 N3 -0.66(17)
C3 N1 C1 N3 -175.71(14)
N5 N4 C1 N1 -178.99(13)
N5 N4 C1 N3 0.3(3)
C2 N3 C1 N1 0.50(17)
C2 N3 C1 N4 -178.84(18)
C1 N4 N5 O2 -176.29(14)
C1 N4 N5 O1 3.7(2)
N1 N2 C2 N3 -0.20(18)
N1 N2 C2 N6 -178.38(17)
C1 N3 C2 N2 -0.19(19)
C1 N3 C2 N6 178.18(15)
N7 N6 C2 N2 7.4(3)
N7 N6 C2 N3 -170.70(16)

loop_
_cod_changelog_entry_id
_cod_changelog_entry_author
_cod_changelog_entry_date
_cod_changelog_entry_text
1 'Vaitkus, Antanas' 2022-06-28T18:33:00+03:00
;
 Removed the '_chemical_name_systematic' and '_chemical_name_common'
 data items that had incorrect values.
;
